data_4311739
loop_
_publ_author_name
'Adrien P. C\^ot\'e'
'George K. H. Shimizu'

_publ_section_title
;
 Silver(I) Arylsulfonates: A Systematic Study of "Softer" Hybrid
 Inorganic-Organic Solids
;
_journal_name_full 'Inorganic Chemistry'
_journal_page_first 6663
_journal_page_last 6673
_journal_paper_doi 10.1021/ic0491229
_journal_volume 43
_journal_year 2004
_chemical_formula_sum 'C10 H7 Ag O3 S'
_chemical_formula_weight 315.09
_chemical_name_systematic 'silver 2-naphthalenesulfonate'
_space_group_IT_number 14
_symmetry_cell_setting monoclinic
_symmetry_space_group_name_Hall '-P 2ybc'
_symmetry_space_group_name_H-M 'P 1 21/c 1'
_atom_sites_solution_hydrogens geom
_atom_sites_solution_primary direct
_atom_sites_solution_secondary difmap
_audit_creation_method SHELXL-97
_cell_angle_alpha 90.00
_cell_angle_beta 91.76(3)
_cell_angle_gamma 90.00
_cell_formula_units_Z 4
_cell_length_a 19.955(4)
_cell_length_b 6.0150(12)
_cell_length_c 8.6220(17)
_cell_measurement_temperature 293(2)
_cell_volume 1034.4(4)
_computing_structure_refinement 'SHELXL-97 (Sheldrick, 1997)'
_computing_structure_solution 'SHELXS-97 (Sheldrick, 1990)'
_diffrn_ambient_temperature 293(2)
_diffrn_measured_fraction_theta_full 0.905
_diffrn_measured_fraction_theta_max 0.905
_diffrn_radiation_monochromator graphite
_diffrn_radiation_source 'fine-focus sealed tube'
_diffrn_radiation_type MoK\a
_diffrn_radiation_wavelength 0.71073
_diffrn_reflns_av_R_equivalents 0.2138
_diffrn_reflns_av_sigmaI/netI 0.2080
_diffrn_reflns_limit_h_max 23
_diffrn_reflns_limit_h_min -23
_diffrn_reflns_limit_k_max 7
_diffrn_reflns_limit_k_min -7
_diffrn_reflns_limit_l_max 11
_diffrn_reflns_limit_l_min -11
_diffrn_reflns_number 7243
_diffrn_reflns_theta_full 27.38
_diffrn_reflns_theta_max 27.38
_diffrn_reflns_theta_min 1.02
_exptl_absorpt_coefficient_mu 2.130
_exptl_crystal_density_diffrn 2.023
_exptl_crystal_density_method 'not measured'
_exptl_crystal_F_000 616
_refine_diff_density_max 1.026
_refine_diff_density_min -1.780
_refine_diff_density_rms 0.454
_refine_ls_extinction_method none
_refine_ls_goodness_of_fit_ref 0.976
_refine_ls_hydrogen_treatment mixed
_refine_ls_matrix_type full
_refine_ls_number_parameters 136
_refine_ls_number_reflns 2125
_refine_ls_number_restraints 0
_refine_ls_restrained_S_all 0.976
_refine_ls_R_factor_all 0.1916
_refine_ls_R_factor_gt 0.0623
_refine_ls_shift/su_max 0.000
_refine_ls_shift/su_mean 0.000
_refine_ls_structure_factor_coef Fsqd
_refine_ls_weighting_details 'calc w=1/[\s^2^(Fo^2^)+(0.1060P)^2^+0.0000P] where P=(Fo^2^+2Fc^2^)/3'
_refine_ls_weighting_scheme calc
_refine_ls_wR_factor_gt 0.1384
_refine_ls_wR_factor_ref 0.2171
_reflns_number_gt 951
_reflns_number_total 2125
_reflns_threshold_expression >2sigma(I)
_cod_data_source_file ic0491229si20040706_040149_2.cif
_cod_data_source_block p21c
_cod_database_code 4311739

loop_
_symmetry_equiv_pos_as_xyz
'x, y, z'
'-x, y+1/2, -z+1/2'
'-x, -y, -z'
'x, -y-1/2, z-1/2'

loop_
_atom_site_label
_atom_site_type_symbol
_atom_site_fract_x
_atom_site_fract_y
_atom_site_fract_z
_atom_site_U_iso_or_equiv
_atom_site_adp_type
_atom_site_occupancy
_atom_site_symmetry_multiplicity
_atom_site_calc_flag
_atom_site_refinement_flags
_atom_site_disorder_assembly
_atom_site_disorder_group
Ag1 Ag 0.53440(6) 0.13145(18) 0.20290(11) 0.0324(4) Uani 1 1 d . . .
C1 C 0.6804(7) 0.804(2) 0.0907(13) 0.026(3) Uani 1 1 d . . .
C2 C 0.6851(7) 1.015(2) 0.0221(14) 0.028(3) Uani 1 1 d . . .
H2 H 0.6508 1.0681 -0.0433 0.042 Uiso 1 1 calc R . .
C3 C 0.7434(8) 1.146(2) 0.0547(14) 0.033(4) Uani 1 1 d . . .
H3 H 0.7454 1.2866 0.0101 0.050 Uiso 1 1 calc R . .
C4 C 0.8015(8) 1.073(2) 0.1559(15) 0.033(4) Uani 1 1 d . . .
C5 C 0.8665(8) 1.210(3) 0.1967(16) 0.042(4) Uani 1 1 d . . .
H5 H 0.8698 1.3517 0.1552 0.063 Uiso 1 1 calc R . .
C6 C 0.9222(9) 1.131(3) 0.2947(16) 0.050(4) Uani 1 1 d . . .
H6 H 0.9607 1.2162 0.3106 0.074 Uiso 1 1 calc R . .
C7 C 0.9157(8) 0.919(2) 0.3653(16) 0.044(4) Uani 1 1 d . . .
H7 H 0.9493 0.8616 0.4311 0.065 Uiso 1 1 calc R . .
C8 C 0.8535(7) 0.792(2) 0.3300(15) 0.032(4) Uani 1 1 d . . .
H8 H 0.8494 0.6550 0.3792 0.048 Uiso 1 1 calc R . .
C9 C 0.7973(7) 0.860(2) 0.2248(13) 0.025(3) Uani 1 1 d . . .
C10 C 0.7353(7) 0.727(2) 0.1886(14) 0.029(4) Uani 1 1 d . . .
H10 H 0.7322 0.5858 0.2321 0.044 Uiso 1 1 calc R . .
O1 O 0.5955(5) 0.4865(15) 0.1831(10) 0.034(3) Uani 1 1 d . . .
O2 O 0.5378(5) 0.7883(15) 0.0381(10) 0.033(2) Uani 1 1 d . . .
O3 O 0.6136(5) 0.5181(15) -0.0958(10) 0.033(3) Uani 1 1 d . . .
S1 S 0.60068(18) 0.6349(6) 0.0498(3) 0.0267(8) Uani 1 1 d . . .

loop_
_atom_site_aniso_label
_atom_site_aniso_U_11
_atom_site_aniso_U_22
_atom_site_aniso_U_33
_atom_site_aniso_U_23
_atom_site_aniso_U_13
_atom_site_aniso_U_12
Ag1 0.0486(8) 0.0256(6) 0.0228(6) 0.0010(5) -0.0028(4) -0.0005(6)
C1 0.043(10) 0.024(8) 0.011(6) -0.004(5) 0.003(6) 0.005(7)
C2 0.034(10) 0.034(8) 0.016(7) -0.003(6) 0.003(6) 0.003(7)
C3 0.063(11) 0.011(7) 0.025(7) -0.011(6) -0.004(7) -0.005(8)
C4 0.056(11) 0.018(8) 0.026(7) -0.003(6) -0.001(7) 0.002(7)
C5 0.063(13) 0.037(9) 0.027(8) -0.004(7) 0.006(8) -0.012(9)
C6 0.053(12) 0.063(12) 0.033(8) 0.012(9) 0.012(8) -0.007(10)
C7 0.050(11) 0.049(11) 0.031(8) 0.002(7) -0.009(7) 0.003(9)
C8 0.040(10) 0.026(8) 0.030(8) 0.002(6) 0.004(7) 0.004(7)
C9 0.030(8) 0.025(7) 0.018(6) -0.004(6) 0.002(6) 0.002(7)
C10 0.052(11) 0.015(7) 0.019(7) -0.001(6) 0.000(7) -0.007(7)
O1 0.054(7) 0.025(5) 0.024(5) 0.007(4) 0.004(5) -0.008(5)
O2 0.043(7) 0.026(5) 0.031(5) -0.006(4) -0.005(5) 0.007(5)
O3 0.051(8) 0.029(5) 0.020(5) -0.009(4) 0.003(4) -0.001(5)
S1 0.041(2) 0.0212(18) 0.0181(15) 0.0006(16) -0.0031(14) -0.0029(19)

loop_
_atom_type_symbol
_atom_type_description
_atom_type_scat_dispersion_real
_atom_type_scat_dispersion_imag
_atom_type_scat_source
C C 0.0033 0.0016 'International Tables Vol C Tables 4.2.6.8 and 6.1.1.4'
H H 0.0000 0.0000 'International Tables Vol C Tables 4.2.6.8 and 6.1.1.4'
O O 0.0106 0.0060 'International Tables Vol C Tables 4.2.6.8 and 6.1.1.4'
S S 0.1246 0.1234 'International Tables Vol C Tables 4.2.6.8 and 6.1.1.4'
Ag Ag -0.8971 1.1015 'International Tables Vol C Tables 4.2.6.8 and 6.1.1.4'

loop_
_geom_angle_atom_site_label_1
_geom_angle_atom_site_label_2
_geom_angle_atom_site_label_3
_geom_angle
_geom_angle_site_symmetry_1
_geom_angle_site_symmetry_3
_geom_angle_publ_flag
O1 Ag1 O3 93.3(3) . 4_566 ?
O1 Ag1 O2 130.6(3) . 1_545 ?
O3 Ag1 O2 94.0(3) 4_566 1_545 ?
O1 Ag1 O2 92.7(3) . 3_665 ?
O3 Ag1 O2 167.3(3) 4_566 3_665 ?
O2 Ag1 O2 73.6(3) 1_545 3_665 ?
C2 C1 C10 118.6(13) . . ?
C2 C1 S1 117.9(10) . . ?
C10 C1 S1 123.6(10) . . ?
C1 C2 C3 118.8(13) . . ?
C2 C3 C4 124.5(12) . . ?
C9 C4 C3 117.0(12) . . ?
C9 C4 C5 116.1(12) . . ?
C3 C4 C5 126.9(12) . . ?
C6 C5 C4 124.9(14) . . ?
C7 C6 C5 117.6(15) . . ?
C6 C7 C8 117.5(14) . . ?
C9 C8 C7 126.7(13) . . ?
C4 C9 C8 117.1(12) . . ?
C4 C9 C10 117.1(12) . . ?
C8 C9 C10 125.8(12) . . ?
C1 C10 C9 124.0(12) . . ?
S1 O1 Ag1 129.1(5) . . ?
S1 O2 Ag1 119.1(5) . 1_565 ?
S1 O2 Ag1 127.0(5) . 3_665 ?
Ag1 O2 Ag1 106.4(3) 1_565 3_665 ?
S1 O3 Ag1 130.3(6) . 4_565 ?
O1 S1 O3 113.5(5) . . ?
O1 S1 O2 109.6(6) . . ?
O3 S1 O2 113.0(5) . . ?
O1 S1 C1 104.9(6) . . ?
O3 S1 C1 104.2(5) . . ?
O2 S1 C1 111.2(5) . . ?

loop_
_geom_bond_atom_site_label_1
_geom_bond_atom_site_label_2
_geom_bond_distance
_geom_bond_site_symmetry_2
_geom_bond_publ_flag
Ag1 O1 2.467(9) . ?
Ag1 O3 2.481(9) 4_566 ?
Ag1 O2 2.508(9) 1_545 ?
Ag1 O2 2.539(9) 3_665 ?
C1 C2 1.407(18) . ?
C1 C10 1.438(19) . ?
C1 S1 1.911(14) . ?
C2 C3 1.426(19) . ?
C3 C4 1.496(19) . ?
C4 C9 1.417(18) . ?
C4 C5 1.57(2) . ?
C5 C6 1.45(2) . ?
C6 C7 1.42(2) . ?
C7 C8 1.48(2) . ?
C8 C9 1.479(18) . ?
C9 C10 1.499(18) . ?
O1 S1 1.462(9) . ?
O2 S1 1.558(10) . ?
O2 Ag1 2.508(9) 1_565 ?
O2 Ag1 2.539(9) 3_665 ?
O3 S1 1.468(9) . ?
O3 Ag1 2.481(9) 4_565 ?

loop_
_geom_torsion_atom_site_label_1
_geom_torsion_atom_site_label_2
_geom_torsion_atom_site_label_3
_geom_torsion_atom_site_label_4
_geom_torsion
_geom_torsion_site_symmetry_1
_geom_torsion_site_symmetry_2
_geom_torsion_site_symmetry_3
_geom_torsion_site_symmetry_4
_geom_torsion_publ_flag
C10 C1 C2 C3 -1.2(18) . . . . ?
S1 C1 C2 C3 178.2(9) . . . . ?
C1 C2 C3 C4 1.2(19) . . . . ?
C2 C3 C4 C9 -0.8(19) . . . . ?
C2 C3 C4 C5 -179.7(13) . . . . ?
C9 C4 C5 C6 2(2) . . . . ?
C3 C4 C5 C6 -179.4(14) . . . . ?
C4 C5 C6 C7 -3(2) . . . . ?
C5 C6 C7 C8 2(2) . . . . ?
C6 C7 C8 C9 2(2) . . . . ?
C3 C4 C9 C8 -177.5(11) . . . . ?
C5 C4 C9 C8 1.5(17) . . . . ?
C3 C4 C9 C10 0.6(17) . . . . ?
C5 C4 C9 C10 179.5(11) . . . . ?
C7 C8 C9 C4 -3(2) . . . . ?
C7 C8 C9 C10 178.8(13) . . . . ?
C2 C1 C10 C9 1.1(19) . . . . ?
S1 C1 C10 C9 -178.4(9) . . . . ?
C4 C9 C10 C1 -0.7(19) . . . . ?
C8 C9 C10 C1 177.1(13) . . . . ?
O3 Ag1 O1 S1 150.8(7) 4_566 . . . ?
O2 Ag1 O1 S1 52.7(9) 1_545 . . . ?
O2 Ag1 O1 S1 -17.9(8) 3_665 . . . ?
Ag1 O1 S1 O3 -44.7(9) . . . . ?
Ag1 O1 S1 O2 82.7(8) . . . . ?
Ag1 O1 S1 C1 -157.8(7) . . . . ?
Ag1 O3 S1 O1 91.0(8) 4_565 . . . ?
Ag1 O3 S1 O2 -34.6(8) 4_565 . . . ?
Ag1 O3 S1 C1 -155.5(6) 4_565 . . . ?
Ag1 O2 S1 O1 82.3(6) 1_565 . . . ?
Ag1 O2 S1 O1 -132.2(6) 3_665 . . . ?
Ag1 O2 S1 O3 -150.0(5) 1_565 . . . ?
Ag1 O2 S1 O3 -4.5(8) 3_665 . . . ?
Ag1 O2 S1 C1 -33.3(7) 1_565 . . . ?
Ag1 O2 S1 C1 112.2(6) 3_665 . . . ?
C2 C1 S1 O1 -154.3(10) . . . . ?
C10 C1 S1 O1 25.2(12) . . . . ?
C2 C1 S1 O3 86.2(10) . . . . ?
C10 C1 S1 O3 -94.4(11) . . . . ?
C2 C1 S1 O2 -35.8(11) . . . . ?
C10 C1 S1 O2 143.6(11) . . . . ?
